data_2239190
loop_
_publ_author_name
'Yamuna, Thammarse S.'
'Jasinski, Jerry P.'
'Kaur, Manpreet'
'Yathirajan, Hemmige S.'
'Siddegowda, Maravanahalli S.'

_publ_section_title
;
 6-Chloro-2-chloromethyl-4-phenylquinazoline 3-oxide
;
_journal_coeditor_code ZS2289
_journal_issue 4
_journal_name_full 'Acta Crystallographica Section E'
_journal_page_first o440
_journal_page_last o441
_journal_paper_doi 10.1107/S1600536814005303
_journal_volume 70
_journal_year 2014
_chemical_formula_iupac 'C15 H10 Cl2 N2 O'
_chemical_formula_moiety 'C15 H10 Cl2 N2 O'
_chemical_formula_sum 'C15 H10 Cl2 N2 O'
_chemical_formula_weight 305.15
_chemical_name_common
;
6-Chloro-2-chloromethyl-4-phenylquinazoline 3-oxide
;
_chemical_name_systematic
;
6-Chloro-2-chloromethyl-4-phenylquinazoline 3-oxide
;
_space_group_crystal_system monoclinic
_space_group_IT_number 14
_space_group_name_Hall '-P 2yn'
_space_group_name_H-M_alt 'P 1 21/n 1'
_symmetry_space_group_name_Hall '-P 2yn'
_symmetry_space_group_name_H-M 'P 1 21/n 1'
_atom_sites_solution_hydrogens geom
_atom_sites_solution_primary direct
_audit_creation_method
;
  Olex2 1.2
  (compiled Apr 23 2013 17:54:37, GUI svn.r4466)
;
_cell_angle_alpha 90
_cell_angle_beta 105.016(4)
_cell_angle_gamma 90
_cell_formula_units_Z 4
_cell_length_a 8.2030(3)
_cell_length_b 14.3203(5)
_cell_length_c 11.8477(4)
_cell_measurement_reflns_used 5430
_cell_measurement_temperature 173(2)
_cell_measurement_theta_max 32.7563
_cell_measurement_theta_min 3.0649
_cell_volume 1344.22(9)
_computing_cell_refinement 'CrysAlis PRO (Agilent, 2012)'
_computing_data_collection 'CrysAlis PRO (Agilent, 2012)'
_computing_data_reduction 'CrysAlis PRO (Agilent, 2012)'
_computing_molecular_graphics 'OLEX2 (Dolomanov <i>et al.</i>, 2009)'
_computing_publication_material 'OLEX2 (Dolomanov <i>et al.</i>, 2009)'
_computing_structure_refinement 'SHELXL2012 (Sheldrick, 2008)'
_computing_structure_solution 'SUPERFLIP (Palatinus & Chapuis, 2007)'
_diffrn_ambient_temperature 173(2)
_diffrn_detector_area_resol_mean 16.0416
_diffrn_measured_fraction_theta_full 0.997
_diffrn_measured_fraction_theta_max 0.919
_diffrn_measurement_device_type 'Agilent Xcalibur (Eos, Gemini)'
_diffrn_measurement_method '\w scans'
_diffrn_radiation_monochromator graphite
_diffrn_radiation_type MoK\a
_diffrn_radiation_wavelength 0.71073
_diffrn_reflns_av_R_equivalents 0.0328
_diffrn_reflns_limit_h_max 12
_diffrn_reflns_limit_h_min -12
_diffrn_reflns_limit_k_max 21
_diffrn_reflns_limit_k_min -21
_diffrn_reflns_limit_l_max 17
_diffrn_reflns_limit_l_min -17
_diffrn_reflns_number 17250
_diffrn_reflns_theta_full 26.000
_diffrn_reflns_theta_max 32.831
_diffrn_reflns_theta_min 3.071
_exptl_absorpt_coefficient_mu 0.478
_exptl_absorpt_correction_T_max 1.00000
_exptl_absorpt_correction_T_min 0.82876
_exptl_absorpt_correction_type multi-scan
_exptl_absorpt_process_details
;
(CrysAlis PRO and CrysAlis RED; Agilent, 2012)
;
_exptl_crystal_colour colourless
_exptl_crystal_density_diffrn 1.508
_exptl_crystal_description irregular
_exptl_crystal_F_000 624
_exptl_crystal_size_max 0.22
_exptl_crystal_size_mid 0.16
_exptl_crystal_size_min 0.08
_refine_diff_density_max 0.435
_refine_diff_density_min -0.475
_refine_ls_extinction_method none
_refine_ls_goodness_of_fit_ref 1.025
_refine_ls_hydrogen_treatment constr
_refine_ls_matrix_type full
_refine_ls_number_parameters 181
_refine_ls_number_reflns 4599
_refine_ls_number_restraints 0
_refine_ls_restrained_S_all 1.025
_refine_ls_R_factor_all 0.0503
_refine_ls_R_factor_gt 0.0379
_refine_ls_shift/su_max 0.000
_refine_ls_shift/su_mean 0.000
_refine_ls_structure_factor_coef Fsqd
_refine_ls_weighting_details 'w=1/[\s^2^(Fo^2^)+(0.0411P)^2^+0.6066P] where P=(Fo^2^+2Fc^2^)/3'
_refine_ls_weighting_scheme calc
_refine_ls_wR_factor_gt 0.0911
_refine_ls_wR_factor_ref 0.0998
_reflns_number_gt 3778
_reflns_number_total 4599
_reflns_threshold_expression I>2\s(I)
_cod_data_source_file zs2289sup1.cif
_cod_data_source_block I
_cod_database_code 2239190
_cod_database_fobs_code 2239190
_shelx_space_group_comment
;
The symmetry employed for this shelxl refinement is uniquely defined
by the following loop, which should always be used as a source of
symmetry information in preference to the above space-group names.
They are only intended as comments.
;

loop_
_space_group_symop_operation_xyz
'x, y, z'
'-x+1/2, y+1/2, -z+1/2'
'-x, -y, -z'
'x-1/2, -y-1/2, z-1/2'

loop_
_atom_site_type_symbol
_atom_site_label
_atom_site_fract_x
_atom_site_fract_y
_atom_site_fract_z
_atom_site_U_iso_or_equiv
_atom_site_adp_type
_atom_site_calc_flag
_atom_site_occupancy
Cl Cl1 0.80516(4) 0.57556(2) 0.41153(3) 0.02910(9) Uani d 1
Cl Cl2 1.25299(5) 0.02361(3) 0.52366(4) 0.03835(10) Uani d 1
O O1 0.70795(12) 0.42471(7) 0.59735(8) 0.0258(2) Uani d 1
N N1 0.77812(13) 0.37116(7) 0.53548(8) 0.01880(19) Uani d 1
N N2 0.80968(14) 0.34057(8) 0.34467(9) 0.0222(2) Uani d 1
C C1 0.75384(16) 0.39185(9) 0.41604(10) 0.0206(2) Uani d 1
C C2 0.90492(15) 0.26388(9) 0.38678(10) 0.0202(2) Uani d 1
C C3 0.97031(17) 0.20909(10) 0.31009(11) 0.0255(3) Uani d 1
H H3 0.9429 0.2234 0.2308 0.031 Uiso calc 1
C C4 1.07367(17) 0.13503(10) 0.35109(12) 0.0269(3) Uani d 1
H H4 1.1158 0.0984 0.3003 0.032 Uiso calc 1
C C5 1.11527(16) 0.11514(9) 0.47137(12) 0.0244(2) Uani d 1
C C6 1.05319(16) 0.16552(9) 0.54919(11) 0.0222(2) Uani d 1
H H6 1.0832 0.1507 0.6283 0.027 Uiso calc 1
C C7 0.94247(15) 0.24056(8) 0.50668(10) 0.0188(2) Uani d 1
C C8 0.86931(15) 0.29543(8) 0.58051(10) 0.0181(2) Uani d 1
C C9 0.88618(15) 0.27188(8) 0.70445(10) 0.0193(2) Uani d 1
C C10 0.96680(16) 0.33233(9) 0.79356(10) 0.0229(2) Uani d 1
H H10 1.0080 0.3895 0.7758 0.027 Uiso calc 1
C C11 0.98512(17) 0.30648(10) 0.90932(11) 0.0270(3) Uani d 1
H H11 1.0415 0.3458 0.9693 0.032 Uiso calc 1
C C12 0.91999(18) 0.22262(10) 0.93578(11) 0.0282(3) Uani d 1
H H12 0.9316 0.2063 1.0134 0.034 Uiso calc 1
C C13 0.83771(18) 0.16286(10) 0.84755(12) 0.0273(3) Uani d 1
H H13 0.7928 0.1069 0.8657 0.033 Uiso calc 1
C C14 0.82261(17) 0.18705(9) 0.73159(11) 0.0233(2) Uani d 1
H H14 0.7699 0.1464 0.6720 0.028 Uiso calc 1
C C15 0.66120(17) 0.47967(9) 0.37389(11) 0.0237(2) Uani d 1
H H15A 0.5686 0.4876 0.4099 0.028 Uiso calc 1
H H15B 0.6151 0.4771 0.2898 0.028 Uiso calc 1

loop_
_atom_site_aniso_label
_atom_site_aniso_U_11
_atom_site_aniso_U_22
_atom_site_aniso_U_33
_atom_site_aniso_U_12
_atom_site_aniso_U_13
_atom_site_aniso_U_23
Cl1 0.02893(17) 0.02459(16) 0.03348(17) -0.00319(11) 0.00757(13) 0.00339(12)
Cl2 0.0404(2) 0.02622(17) 0.0529(2) 0.00878(14) 0.02027(18) 0.00153(15)
O1 0.0310(5) 0.0258(5) 0.0227(4) 0.0072(4) 0.0109(4) -0.0010(3)
N1 0.0198(5) 0.0202(5) 0.0164(4) 0.0000(4) 0.0047(4) -0.0005(3)
N2 0.0224(5) 0.0271(5) 0.0160(4) -0.0036(4) 0.0032(4) -0.0006(4)
C1 0.0204(5) 0.0232(6) 0.0167(5) -0.0026(4) 0.0021(4) 0.0017(4)
C2 0.0196(5) 0.0242(6) 0.0165(5) -0.0044(4) 0.0041(4) -0.0027(4)
C3 0.0258(6) 0.0326(7) 0.0188(5) -0.0067(5) 0.0071(5) -0.0074(5)
C4 0.0255(6) 0.0295(6) 0.0283(6) -0.0066(5) 0.0116(5) -0.0119(5)
C5 0.0222(6) 0.0205(6) 0.0323(6) -0.0023(4) 0.0102(5) -0.0048(5)
C6 0.0237(6) 0.0212(5) 0.0229(5) -0.0011(4) 0.0084(5) -0.0002(4)
C7 0.0194(5) 0.0205(5) 0.0170(5) -0.0033(4) 0.0055(4) -0.0018(4)
C8 0.0195(5) 0.0196(5) 0.0151(4) -0.0020(4) 0.0044(4) -0.0003(4)
C9 0.0203(5) 0.0223(5) 0.0162(5) 0.0030(4) 0.0062(4) 0.0011(4)
C10 0.0226(6) 0.0269(6) 0.0190(5) -0.0001(5) 0.0052(4) -0.0005(4)
C11 0.0247(6) 0.0378(7) 0.0176(5) 0.0051(5) 0.0042(5) -0.0021(5)
C12 0.0284(7) 0.0389(7) 0.0189(5) 0.0116(5) 0.0089(5) 0.0077(5)
C13 0.0317(7) 0.0270(6) 0.0264(6) 0.0066(5) 0.0135(5) 0.0081(5)
C14 0.0266(6) 0.0228(6) 0.0218(5) 0.0010(5) 0.0087(5) 0.0011(4)
C15 0.0232(6) 0.0238(6) 0.0214(5) -0.0008(4) 0.0011(4) 0.0038(4)

loop_
_atom_type_symbol
_atom_type_description
_atom_type_scat_dispersion_real
_atom_type_scat_dispersion_imag
_atom_type_scat_source
C C 0.0033 0.0016 'International Tables Vol C Tables 4.2.6.8 and 6.1.1.4'
H H 0.0000 0.0000 'International Tables Vol C Tables 4.2.6.8 and 6.1.1.4'
N N 0.0061 0.0033 'International Tables Vol C Tables 4.2.6.8 and 6.1.1.4'
O O 0.0106 0.0060 'International Tables Vol C Tables 4.2.6.8 and 6.1.1.4'
Cl Cl 0.1484 0.1585 'International Tables Vol C Tables 4.2.6.8 and 6.1.1.4'

loop_
_geom_angle_atom_site_label_1
_geom_angle_atom_site_label_2
_geom_angle_atom_site_label_3
_geom_angle
O1 N1 C1 118.46(10)
O1 N1 C8 122.39(10)
C8 N1 C1 119.13(10)
C1 N2 C2 119.02(10)
N1 C1 C15 116.24(11)
N2 C1 N1 123.84(11)
N2 C1 C15 119.90(11)
N2 C2 C3 119.36(11)
N2 C2 C7 120.83(11)
C3 C2 C7 119.79(12)
C2 C3 H3 119.7
C4 C3 C2 120.56(12)
C4 C3 H3 119.7
C3 C4 H4 120.6
C3 C4 C5 118.88(12)
C5 C4 H4 120.6
C4 C5 Cl2 118.63(10)
C6 C5 Cl2 118.60(11)
C6 C5 C4 122.76(12)
C5 C6 H6 120.7
C5 C6 C7 118.54(12)
C7 C6 H6 120.7
C2 C7 C8 118.15(11)
C6 C7 C2 119.38(11)
C6 C7 C8 122.46(11)
N1 C8 C7 118.80(10)
N1 C8 C9 118.47(10)
C7 C8 C9 122.71(10)
C10 C9 C8 121.01(11)
C14 C9 C8 118.97(11)
C14 C9 C10 120.01(11)
C9 C10 H10 120.3
C11 C10 C9 119.40(12)
C11 C10 H10 120.3
C10 C11 H11 119.8
C12 C11 C10 120.36(13)
C12 C11 H11 119.8
C11 C12 H12 119.8
C11 C12 C13 120.47(12)
C13 C12 H12 119.8
C12 C13 H13 120.2
C12 C13 C14 119.56(13)
C14 C13 H13 120.2
C9 C14 H14 119.9
C13 C14 C9 120.18(12)
C13 C14 H14 119.9
Cl1 C15 H15A 110.0
Cl1 C15 H15B 110.0
C1 C15 Cl1 108.56(9)
C1 C15 H15A 110.0
C1 C15 H15B 110.0
H15A C15 H15B 108.4

loop_
_geom_bond_atom_site_label_1
_geom_bond_atom_site_label_2
_geom_bond_distance
Cl1 C15 1.7905(13)
Cl2 C5 1.7366(14)
O1 N1 1.2943(13)
N1 C1 1.4086(15)
N1 C8 1.3467(15)
N2 C1 1.2901(16)
N2 C2 1.3651(17)
C1 C15 1.4872(17)
C2 C3 1.4076(17)
C2 C7 1.4134(16)
C3 H3 0.9300
C3 C4 1.366(2)
C4 H4 0.9300
C4 C5 1.4058(19)
C5 C6 1.3686(17)
C6 H6 0.9300
C6 C7 1.4128(17)
C7 C8 1.4194(16)
C8 C9 1.4778(15)
C9 C10 1.3926(17)
C9 C14 1.3921(17)
C10 H10 0.9300
C10 C11 1.3906(17)
C11 H11 0.9300
C11 C12 1.383(2)
C12 H12 0.9300
C12 C13 1.384(2)
C13 H13 0.9300
C13 C14 1.3909(17)
C14 H14 0.9300
C15 H15A 0.9700
C15 H15B 0.9700

loop_
_geom_hbond_atom_site_label_D
_geom_hbond_atom_site_label_H
_geom_hbond_atom_site_label_A
_geom_hbond_site_symmetry_A
_geom_hbond_distance_DH
_geom_hbond_distance_HA
_geom_hbond_distance_DA
_geom_hbond_angle_DHA
C15 H15A O1 3_666 0.97 2.57 3.4199(16) 146

loop_
_geom_torsion_atom_site_label_1
_geom_torsion_atom_site_label_2
_geom_torsion_atom_site_label_3
_geom_torsion_atom_site_label_4
_geom_torsion
Cl2 C5 C6 C7 179.38(9)
O1 N1 C1 N2 -176.01(11)
O1 N1 C1 C15 5.43(16)
O1 N1 C8 C7 -179.81(11)
O1 N1 C8 C9 1.37(17)
N1 C1 C15 Cl1 80.38(12)
N1 C8 C9 C10 -63.17(16)
N1 C8 C9 C14 117.95(13)
N2 C1 C15 Cl1 -98.24(12)
N2 C2 C3 C4 176.35(12)
N2 C2 C7 C6 -174.59(11)
N2 C2 C7 C8 4.09(17)
C1 N1 C8 C7 1.96(16)
C1 N1 C8 C9 -176.85(11)
C1 N2 C2 C3 -178.21(12)
C1 N2 C2 C7 -0.05(18)
C2 N2 C1 N1 -3.24(18)
C2 N2 C1 C15 175.27(11)
C2 C3 C4 C5 -0.76(19)
C2 C7 C8 N1 -4.93(17)
C2 C7 C8 C9 173.83(11)
C3 C2 C7 C6 3.56(17)
C3 C2 C7 C8 -177.77(11)
C3 C4 C5 Cl2 -177.62(10)
C3 C4 C5 C6 1.7(2)
C4 C5 C6 C7 0.10(19)
C5 C6 C7 C2 -2.69(18)
C5 C6 C7 C8 178.70(11)
C6 C7 C8 N1 173.70(11)
C6 C7 C8 C9 -7.54(18)
C7 C2 C3 C4 -1.82(18)
C7 C8 C9 C10 118.06(14)
C7 C8 C9 C14 -60.81(16)
C8 N1 C1 N2 2.29(18)
C8 N1 C1 C15 -176.27(11)
C8 C9 C10 C11 -177.93(12)
C8 C9 C14 C13 179.60(12)
C9 C10 C11 C12 -1.71(19)
C10 C9 C14 C13 0.71(19)
C10 C11 C12 C13 0.8(2)
C11 C12 C13 C14 0.8(2)
C12 C13 C14 C9 -1.6(2)
C14 C9 C10 C11 0.93(19)
